data_7224049
loop_
_publ_author_name
'Hou, Juan-Juan'
'Li, Xiao-Qing'
'Tian, Bao-Qiang'
'Zhang, Xian-Ming'

_publ_section_title
;
 Genuine supramolecular isomers based on Y-shaped pyridinedicarboxylate
 ligands with distinct topology: 2D 63layer, kgd layer to 3D rtl net
;
_journal_issue 12
_journal_name_full CrystEngComm
_journal_page_first 2065
_journal_paper_doi 10.1039/C5CE02284C
_journal_volume 18
_journal_year 2016
_chemical_formula_sum 'C13 H11 Co N O6'
_chemical_formula_weight 336.16
_space_group_crystal_system triclinic
_space_group_IT_number 2
_space_group_name_Hall '-P 1'
_space_group_name_H-M_alt 'P -1'
_symmetry_space_group_name_Hall '-P 1'
_symmetry_space_group_name_H-M 'P -1'
_atom_sites_solution_hydrogens mixed
_audit_block_doi 10.5517/cc1k8gs2
_audit_creation_method SHELXL-2014/7
_audit_update_record
;
2015-11-20 deposited with the CCDC.
2016-01-28 downloaded from the CCDC.
;
_cell_angle_alpha 74.095(4)
_cell_angle_beta 83.775(4)
_cell_angle_gamma 84.040(4)
_cell_formula_units_Z 2
_cell_length_a 6.4032(3)
_cell_length_b 7.7936(3)
_cell_length_c 12.7782(6)
_cell_measurement_reflns_used 2342
_cell_measurement_temperature 293(2)
_cell_measurement_theta_max 28.9590
_cell_measurement_theta_min 2.7203
_cell_volume 607.82(5)
_computing_structure_refinement 'SHELXL-2014/7 (Sheldrick, 2014)'
_diffrn_ambient_temperature 293(2)
_diffrn_measured_fraction_theta_full 0.999
_diffrn_measured_fraction_theta_max 0.982
_diffrn_measurement_device_type 'Xcalibur, Eos, Gemini'
_diffrn_radiation_type MoK\a
_diffrn_radiation_wavelength 0.71073
_diffrn_reflns_av_R_equivalents 0.0224
_diffrn_reflns_av_unetI/netI 0.0397
_diffrn_reflns_Laue_measured_fraction_full 0.999
_diffrn_reflns_Laue_measured_fraction_max 0.982
_diffrn_reflns_limit_h_max 7
_diffrn_reflns_limit_h_min -8
_diffrn_reflns_limit_k_max 9
_diffrn_reflns_limit_k_min -9
_diffrn_reflns_limit_l_max 16
_diffrn_reflns_limit_l_min -15
_diffrn_reflns_number 4445
_diffrn_reflns_point_group_measured_fraction_full 0.999
_diffrn_reflns_point_group_measured_fraction_max 0.982
_diffrn_reflns_theta_full 25.242
_diffrn_reflns_theta_max 26.990
_diffrn_reflns_theta_min 2.726
_exptl_absorpt_coefficient_mu 1.442
_exptl_crystal_colour pink
_exptl_crystal_density_diffrn 1.837
_exptl_crystal_description plank
_exptl_crystal_F_000 342
_exptl_crystal_size_max 0.080
_exptl_crystal_size_mid 0.060
_exptl_crystal_size_min 0.050
_refine_diff_density_max 0.366
_refine_diff_density_min -0.400
_refine_diff_density_rms 0.072
_refine_ls_extinction_method none
_refine_ls_goodness_of_fit_ref 1.066
_refine_ls_hydrogen_treatment mixed
_refine_ls_matrix_type full
_refine_ls_number_parameters 206
_refine_ls_number_reflns 2602
_refine_ls_number_restraints 0
_refine_ls_restrained_S_all 1.066
_refine_ls_R_factor_all 0.0402
_refine_ls_R_factor_gt 0.0332
_refine_ls_shift/su_max 0.001
_refine_ls_shift/su_mean 0.000
_refine_ls_structure_factor_coef Fsqd
_refine_ls_weighting_details 'w=1/[\s^2^(Fo^2^)+(0.0372P)^2^+0.1366P] where P=(Fo^2^+2Fc^2^)/3'
_refine_ls_weighting_scheme calc
_refine_ls_wR_factor_gt 0.0766
_refine_ls_wR_factor_ref 0.0804
_reflns_Friedel_coverage 0.000
_reflns_number_gt 2286
_reflns_number_total 2602
_reflns_threshold_expression 'I > 2\s(I)'
_cod_data_source_file c5ce02284c2.cif
_cod_data_source_block 2
_cod_depositor_comments 'Adding full bibliography for 7224048--7224050.cif.'
_cod_original_cell_volume 607.81(5)
_cod_database_code 7224049
_shelx_shelxl_version_number 2014/7
_shelx_space_group_comment
;
The symmetry employed for this shelxl refinement is uniquely defined
by the following loop, which should always be used as a source of
symmetry information in preference to the above space-group names.
They are only intended as comments.
;
_shelx_estimated_absorpt_t_min 0.893
_shelx_estimated_absorpt_t_max 0.931

loop_
_space_group_symop_operation_xyz
'x, y, z'
'-x, -y, -z'

loop_
_atom_site_label
_atom_site_type_symbol
_atom_site_fract_x
_atom_site_fract_y
_atom_site_fract_z
_atom_site_U_iso_or_equiv
_atom_site_adp_type
_atom_site_occupancy
_atom_site_site_symmetry_order
_atom_site_calc_flag
_atom_site_refinement_flags_posn
_atom_site_refinement_flags_adp
Co1 Co 0.52508(5) 0.67133(4) 0.89013(2) 0.01823(11) Uani 1 1 d . .
N1 N 1.2171(3) 0.4749(3) 1.17817(14) 0.0188(4) Uani 1 1 d . .
O1 O 0.6392(2) 0.5762(2) 1.04710(12) 0.0191(3) Uani 1 1 d . .
O2 O 0.5667(3) 0.8161(2) 1.11248(14) 0.0325(4) Uani 1 1 d . .
O3 O 1.4065(3) 0.7347(2) 1.74127(13) 0.0299(4) Uani 1 1 d . .
O4 O 1.0939(3) 0.8834(2) 1.75747(13) 0.0263(4) Uani 1 1 d . .
O1W O 0.6993(3) 0.8955(3) 0.85526(18) 0.0367(5) Uani 1 1 d . .
O2W O 0.2634(3) 0.8147(3) 0.95074(16) 0.0284(4) Uani 1 1 d . .
C1 C 1.0311(4) 0.5113(3) 1.13521(17) 0.0187(5) Uani 1 1 d . .
H1A H 1.0063 0.4547 1.0829 0.022 Uiso 1 1 calc R U
C2 C 0.8730(3) 0.6295(3) 1.16474(17) 0.0172(5) Uani 1 1 d . .
C3 C 0.9068(3) 0.7063(3) 1.24714(17) 0.0187(5) Uani 1 1 d . .
H3A H 0.8053 0.7882 1.2674 0.022 Uiso 1 1 calc R U
C4 C 1.0923(4) 0.6607(3) 1.29916(17) 0.0194(5) Uani 1 1 d . .
C5 C 1.2440(4) 0.5476(3) 1.25956(18) 0.0214(5) Uani 1 1 d . .
H5A H 1.3717 0.5206 1.2912 0.026 Uiso 1 1 calc R U
C6 C 1.1287(4) 0.7175(3) 1.39804(17) 0.0198(5) Uani 1 1 d . .
C7 C 1.3296(4) 0.7255(4) 1.4255(2) 0.0341(6) Uani 1 1 d . .
H7A H 1.4448 0.7106 1.3769 0.041 Uiso 1 1 calc R U
C8 C 1.3624(4) 0.7554(4) 1.5245(2) 0.0329(6) Uani 1 1 d . .
H8A H 1.4990 0.7555 1.5428 0.040 Uiso 1 1 calc R U
C9 C 1.1927(4) 0.7852(3) 1.59639(17) 0.0195(5) Uani 1 1 d . .
C10 C 0.9907(4) 0.7884(3) 1.56637(18) 0.0222(5) Uani 1 1 d . .
H10A H 0.8753 0.8156 1.6114 0.027 Uiso 1 1 calc R U
C11 C 0.9599(4) 0.7510(3) 1.46895(19) 0.0237(5) Uani 1 1 d . .
H11A H 0.8234 0.7485 1.4512 0.028 Uiso 1 1 calc R U
C12 C 0.6766(3) 0.6802(3) 1.10495(17) 0.0182(5) Uani 1 1 d . .
C13 C 1.2317(4) 0.8044(3) 1.70680(17) 0.0193(5) Uani 1 1 d . .
H1WB H 0.644(5) 0.978(4) 0.849(3) 0.038(10) Uiso 1 1 d . .
H1WA H 0.821(6) 0.903(5) 0.811(3) 0.080(13) Uiso 1 1 d . .
H2WB H 0.294(6) 0.885(5) 0.974(3) 0.067(13) Uiso 1 1 d . .
H2WA H 0.199(6) 0.857(5) 0.901(3) 0.073(14) Uiso 1 1 d . .

loop_
_atom_site_aniso_label
_atom_site_aniso_U_11
_atom_site_aniso_U_22
_atom_site_aniso_U_33
_atom_site_aniso_U_23
_atom_site_aniso_U_13
_atom_site_aniso_U_12
Co1 0.01753(18) 0.02374(19) 0.01570(17) -0.00946(12) -0.00491(11) 0.00320(12)
N1 0.0195(10) 0.0233(10) 0.0150(9) -0.0086(8) -0.0034(7) 0.0030(8)
O1 0.0212(9) 0.0212(8) 0.0182(8) -0.0096(6) -0.0056(6) -0.0003(6)
O2 0.0299(10) 0.0332(10) 0.0424(11) -0.0243(9) -0.0166(8) 0.0133(8)
O3 0.0264(10) 0.0465(11) 0.0191(8) -0.0153(8) -0.0092(7) 0.0125(8)
O4 0.0247(9) 0.0355(10) 0.0220(8) -0.0149(7) -0.0056(7) 0.0065(7)
O1W 0.0286(12) 0.0250(11) 0.0547(13) -0.0143(10) 0.0092(9) 0.0026(9)
O2W 0.0270(10) 0.0353(11) 0.0268(10) -0.0160(9) -0.0056(8) 0.0047(8)
C1 0.0202(12) 0.0229(12) 0.0151(10) -0.0081(9) -0.0040(8) -0.0001(9)
C2 0.0163(11) 0.0204(11) 0.0159(10) -0.0059(9) -0.0034(8) -0.0012(9)
C3 0.0180(12) 0.0217(12) 0.0190(11) -0.0110(9) -0.0016(9) 0.0015(9)
C4 0.0196(12) 0.0238(12) 0.0174(11) -0.0097(9) -0.0018(9) -0.0023(9)
C5 0.0167(12) 0.0307(13) 0.0187(11) -0.0098(10) -0.0063(9) 0.0027(9)
C6 0.0213(12) 0.0231(12) 0.0167(11) -0.0079(9) -0.0036(9) 0.0001(9)
C7 0.0205(13) 0.0647(19) 0.0249(13) -0.0269(13) 0.0010(10) -0.0014(12)
C8 0.0174(13) 0.0610(19) 0.0272(13) -0.0229(13) -0.0061(10) 0.0009(12)
C9 0.0216(12) 0.0215(12) 0.0173(11) -0.0080(9) -0.0053(9) 0.0017(9)
C10 0.0207(12) 0.0295(13) 0.0182(11) -0.0104(10) -0.0026(9) 0.0018(10)
C11 0.0196(12) 0.0324(14) 0.0217(12) -0.0105(10) -0.0064(9) -0.0008(10)
C12 0.0167(11) 0.0229(12) 0.0170(11) -0.0085(9) -0.0032(8) -0.0001(9)
C13 0.0225(12) 0.0201(12) 0.0160(11) -0.0055(9) -0.0035(9) 0.0001(9)

loop_
_atom_type_symbol
_atom_type_description
_atom_type_scat_dispersion_real
_atom_type_scat_dispersion_imag
_atom_type_scat_source
C C 0.0033 0.0016 'International Tables Vol C Tables 4.2.6.8 and 6.1.1.4'
H H 0.0000 0.0000 'International Tables Vol C Tables 4.2.6.8 and 6.1.1.4'
N N 0.0061 0.0033 'International Tables Vol C Tables 4.2.6.8 and 6.1.1.4'
O O 0.0106 0.0060 'International Tables Vol C Tables 4.2.6.8 and 6.1.1.4'
Co Co 0.3494 0.9721 'International Tables Vol C Tables 4.2.6.8 and 6.1.1.4'

loop_
_geom_angle_atom_site_label_1
_geom_angle_atom_site_label_2
_geom_angle_atom_site_label_3
_geom_angle
_geom_angle_site_symmetry_1
_geom_angle_site_symmetry_3
O3 Co1 O1W 95.14(8) 1_454 .
O3 Co1 O2W 90.25(7) 1_454 .
O1W Co1 O2W 90.36(8) . .
O3 Co1 O1 173.66(6) 1_454 .
O1W Co1 O1 90.89(8) . .
O2W Co1 O1 91.68(7) . .
O3 Co1 N1 87.06(7) 1_454 2_767
O1W Co1 N1 90.72(8) . 2_767
O2W Co1 N1 177.18(8) . 2_767
O1 Co1 N1 90.90(6) . 2_767
O3 Co1 O1 94.04(7) 1_454 2_667
O1W Co1 O1 170.82(7) . 2_667
O2W Co1 O1 89.45(7) . 2_667
O1 Co1 O1 79.95(6) . 2_667
N1 Co1 O1 89.89(6) 2_767 2_667
C1 N1 C5 117.43(19) . .
C1 N1 Co1 121.53(14) . 2_767
C5 N1 Co1 120.75(15) . 2_767
C12 O1 Co1 123.36(14) . .
C12 O1 Co1 125.05(14) . 2_667
Co1 O1 Co1 100.05(6) . 2_667
C13 O3 Co1 133.78(14) . 1_656
N1 C1 C2 123.27(19) . .
C1 C2 C3 118.1(2) . .
C1 C2 C12 120.73(18) . .
C3 C2 C12 121.1(2) . .
C4 C3 C2 120.0(2) . .
C3 C4 C5 117.07(19) . .
C3 C4 C6 123.3(2) . .
C5 C4 C6 119.5(2) . .
N1 C5 C4 123.9(2) . .
C7 C6 C11 118.2(2) . .
C7 C6 C4 121.5(2) . .
C11 C6 C4 120.2(2) . .
C6 C7 C8 121.0(2) . .
C9 C8 C7 120.5(2) . .
C10 C9 C8 118.7(2) . .
C10 C9 C13 121.6(2) . .
C8 C9 C13 119.6(2) . .
C9 C10 C11 120.2(2) . .
C6 C11 C10 121.2(2) . .
O2 C12 O1 124.9(2) . .
O2 C12 C2 119.02(19) . .
O1 C12 C2 116.02(19) . .
O4 C13 O3 124.9(2) . .
O4 C13 C9 119.8(2) . .
O3 C13 C9 115.32(19) . .

loop_
_geom_bond_atom_site_label_1
_geom_bond_atom_site_label_2
_geom_bond_distance
_geom_bond_site_symmetry_2
Co1 O3 2.0394(16) 1_454
Co1 O1W 2.090(2) .
Co1 O2W 2.1115(19) .
Co1 O1 2.1207(15) .
Co1 N1 2.1511(18) 2_767
Co1 O1 2.2050(15) 2_667
N1 C1 1.337(3) .
N1 C5 1.347(3) .
N1 Co1 2.1511(18) 2_767
O1 C12 1.291(3) .
O1 Co1 2.2050(15) 2_667
O2 C12 1.230(3) .
O3 C13 1.262(3) .
O3 Co1 2.0394(16) 1_656
O4 C13 1.248(3) .
C1 C2 1.389(3) .
C2 C3 1.392(3) .
C2 C12 1.504(3) .
C3 C4 1.390(3) .
C4 C5 1.392(3) .
C4 C6 1.496(3) .
C6 C7 1.382(3) .
C6 C11 1.384(3) .
C7 C8 1.388(3) .
C8 C9 1.388(3) .
C9 C10 1.384(3) .
C9 C13 1.508(3) .
C10 C11 1.392(3) .
